data_1556411
loop_
_publ_author_name
'Wilson, Daniel W. N.'
'Franco, Mauricio P.'
'Myers, William K.'
'McGrady, John E.'
'Goicoechea, Jose M.'

_publ_section_title
;
 Base induced isomerisation of a phosphaethynolato-borane: mechanistic
 insights into boryl migration and decarbonylation to afford a triplet
 phosphinidene
;
_journal_issue 3
_journal_name_full 'Chemical Science'
_journal_page_first 862
_journal_page_last 869
_journal_paper_doi 10.1039/C9SC05969E
_journal_volume 11
_journal_year 2020
_chemical_formula_moiety 'C31 H45 B N3 P'
_chemical_formula_sum 'C31 H45 B N3 P'
_chemical_formula_weight 501.48
_chemical_name_systematic
;
 [{(tBu)NC}P]B[{N(2,6-iPr-C6H3)}2(CH)2]
;
_space_group_crystal_system monoclinic
_space_group_IT_number 14
_space_group_name_Hall '-P 2yn'
_space_group_name_H-M_alt 'P 1 21/n 1'
_atom_sites_solution_hydrogens geom
_audit_creation_method SHELXL-2018/1
_audit_update_record
;
2019-11-01 deposited with the CCDC.	2019-12-02 downloaded from the CCDC.
;
_cell_angle_alpha 90
_cell_angle_beta 96.5060(10)
_cell_angle_gamma 90
_cell_formula_units_Z 8
_cell_length_a 17.2385(2)
_cell_length_b 10.99280(10)
_cell_length_c 33.0859(4)
_cell_measurement_reflns_used 11205
_cell_measurement_temperature 150(2)
_cell_measurement_theta_max 76.5550
_cell_measurement_theta_min 2.6860
_cell_volume 6229.38(12)
_computing_cell_refinement 'CrysAlisPro 1.171.39.46 (Rigaku OD, 2018)'
_computing_data_collection 'CrysAlisPro 1.171.39.46 (Rigaku OD, 2018)'
_computing_data_reduction 'CrysAlisPro 1.171.39.46 (Rigaku OD, 2018)'
_computing_structure_refinement 'SHELXL-2018/1 (Sheldrick, 2018)'
_computing_structure_solution 'SHELXS-97 (Sheldrick, 1990)'
_diffrn_ambient_temperature 150(2)
_diffrn_detector_area_resol_mean 10.4102
_diffrn_measured_fraction_theta_full 1.000
_diffrn_measured_fraction_theta_max 1.000
_diffrn_measurement_device_type 'SuperNova, Dual, Cu at zero, Atlas'
_diffrn_measurement_method '\w scans'
_diffrn_radiation_monochromator mirror
_diffrn_radiation_source 'SuperNova (Cu) X-ray Source'
_diffrn_radiation_type CuK\a
_diffrn_radiation_wavelength 1.54184
_diffrn_reflns_av_R_equivalents 0.0229
_diffrn_reflns_av_unetI/netI 0.0263
_diffrn_reflns_Laue_measured_fraction_full 1.000
_diffrn_reflns_Laue_measured_fraction_max 1.000
_diffrn_reflns_limit_h_max 19
_diffrn_reflns_limit_h_min -20
_diffrn_reflns_limit_k_max 13
_diffrn_reflns_limit_k_min -13
_diffrn_reflns_limit_l_max 39
_diffrn_reflns_limit_l_min -30
_diffrn_reflns_number 25322
_diffrn_reflns_point_group_measured_fraction_full 1.000
_diffrn_reflns_point_group_measured_fraction_max 1.000
_diffrn_reflns_theta_full 66.494
_diffrn_reflns_theta_max 66.494
_diffrn_reflns_theta_min 2.688
_exptl_absorpt_coefficient_mu 0.932
_exptl_absorpt_correction_T_max 1.00000
_exptl_absorpt_correction_T_min 0.81458
_exptl_absorpt_correction_type multi-scan
_exptl_absorpt_process_details
;
CrysAlisPro 1.171.39.46 (Rigaku Oxford Diffraction, 2018)
Empirical absorption correction using spherical harmonics,
 implemented in SCALE3 ABSPACK scaling algorithm.
;
_exptl_crystal_colour colourless
_exptl_crystal_density_diffrn 1.069
_exptl_crystal_description block
_exptl_crystal_F_000 2176
_exptl_crystal_size_max 0.460
_exptl_crystal_size_mid 0.200
_exptl_crystal_size_min 0.140
_refine_diff_density_max 1.042
_refine_diff_density_min -0.749
_refine_diff_density_rms 0.052
_refine_ls_extinction_method none
_refine_ls_goodness_of_fit_ref 1.110
_refine_ls_hydrogen_treatment constr
_refine_ls_matrix_type full
_refine_ls_number_parameters 671
_refine_ls_number_reflns 10979
_refine_ls_number_restraints 0
_refine_ls_restrained_S_all 1.110
_refine_ls_R_factor_all 0.0756
_refine_ls_R_factor_gt 0.0641
_refine_ls_shift/su_max 0.001
_refine_ls_shift/su_mean 0.000
_refine_ls_structure_factor_coef Fsqd
_refine_ls_weighting_details 'w=1/[\s^2^(Fo^2^)+(0.0995P)^2^+3.3990P] where P=(Fo^2^+2Fc^2^)/3'
_refine_ls_weighting_scheme calc
_refine_ls_wR_factor_gt 0.1842
_refine_ls_wR_factor_ref 0.1946
_reflns_Friedel_coverage 0.000
_reflns_number_gt 8985
_reflns_number_total 10979
_reflns_threshold_expression 'I > 2\s(I)'
_cod_data_source_file c9sc05969e2.cif
_cod_data_source_block DW371
_cod_depositor_comments
;Adding full bibliography for 1556409--1556415.cif.

 Adding full bibliography for 1556409--1556415.cif.
;
_cod_original_sg_symbol_H-M 'P 21/n'
_cod_database_code 1556411
_shelx_shelxl_version_number 2018/1
_shelx_space_group_comment
;
The symmetry employed for this shelxl refinement is uniquely defined
by the following loop, which should always be used as a source of
symmetry information in preference to the above space-group names.
They are only intended as comments.
;
_shelx_estimated_absorpt_t_min 0.674
_shelx_estimated_absorpt_t_max 0.881

loop_
_space_group_symop_operation_xyz
'x, y, z'
'-x+1/2, y+1/2, -z+1/2'
'-x, -y, -z'
'x-1/2, -y-1/2, z-1/2'

loop_
_atom_site_label
_atom_site_type_symbol
_atom_site_fract_x
_atom_site_fract_y
_atom_site_fract_z
_atom_site_U_iso_or_equiv
_atom_site_adp_type
_atom_site_occupancy
_atom_site_site_symmetry_order
_atom_site_calc_flag
_atom_site_refinement_flags_posn
_atom_site_refinement_flags_adp
P1 P 0.73154(3) 0.78896(6) 0.12300(2) 0.04283(19) Uani 1 1 d . .
N1 N 0.80872(14) 0.9135(2) 0.06381(7) 0.0539(6) Uani 1 1 d . .
C1 C 0.78510(15) 0.8596(2) 0.09153(8) 0.0444(6) Uani 1 1 d . .
C2 C 0.85028(17) 1.0289(3) 0.05857(9) 0.0546(7) Uani 1 1 d . .
C3 C 0.7886(3) 1.1192(4) 0.0450(2) 0.145(3) Uani 1 1 d . .
H3A H 0.759598 1.091801 0.019449 0.218 Uiso 1 1 calc R U
H3B H 0.812860 1.198165 0.040773 0.218 Uiso 1 1 calc R U
H3C H 0.752838 1.127208 0.065836 0.218 Uiso 1 1 calc R U
C4 C 0.8962(4) 1.0610(6) 0.09708(16) 0.162(3) Uani 1 1 d . .
H4A H 0.861026 1.087306 0.116682 0.242 Uiso 1 1 calc R U
H4B H 0.932210 1.127190 0.092492 0.242 Uiso 1 1 calc R U
H4C H 0.925976 0.989851 0.107840 0.242 Uiso 1 1 calc R U
C5 C 0.9001(4) 1.0120(6) 0.02548(19) 0.148(3) Uani 1 1 d . .
H5A H 0.946211 0.964106 0.035527 0.222 Uiso 1 1 calc R U
H5B H 0.916562 1.091622 0.016198 0.222 Uiso 1 1 calc R U
H5C H 0.870504 0.969135 0.002758 0.222 Uiso 1 1 calc R U
B1 B 0.79530(13) 0.6533(2) 0.14196(7) 0.0253(5) Uani 1 1 d . .
N2 N 0.76335(9) 0.56157(15) 0.16596(5) 0.0257(4) Uani 1 1 d . .
N3 N 0.87270(9) 0.61310(16) 0.13799(5) 0.0280(4) Uani 1 1 d . .
C6 C 0.81954(13) 0.4713(2) 0.17479(7) 0.0340(5) Uani 1 1 d . .
H6 H 0.812905 0.399314 0.189902 0.041 Uiso 1 1 calc R U
C7 C 0.88438(13) 0.5025(2) 0.15850(7) 0.0357(5) Uani 1 1 d . .
H7 H 0.931244 0.456336 0.160600 0.043 Uiso 1 1 calc R U
C8 C 0.68428(11) 0.54829(18) 0.17496(6) 0.0266(4) Uani 1 1 d . .
C9 C 0.66525(12) 0.58152(19) 0.21367(6) 0.0302(4) Uani 1 1 d . .
C10 C 0.58735(13) 0.5705(2) 0.22096(7) 0.0391(5) Uani 1 1 d . .
H10 H 0.572768 0.592347 0.246835 0.047 Uiso 1 1 calc R U
C11 C 0.53113(14) 0.5283(2) 0.19120(8) 0.0436(6) Uani 1 1 d . .
H11 H 0.478300 0.522619 0.196621 0.052 Uiso 1 1 calc R U
C12 C 0.55119(13) 0.4944(2) 0.15383(7) 0.0400(5) Uani 1 1 d . .
H12 H 0.512045 0.464477 0.133776 0.048 Uiso 1 1 calc R U
C13 C 0.62823(13) 0.5033(2) 0.14477(7) 0.0324(5) Uani 1 1 d . .
C14 C 0.72708(13) 0.6308(2) 0.24586(7) 0.0382(5) Uani 1 1 d . .
H14 H 0.777451 0.589869 0.241862 0.046 Uiso 1 1 calc R U
C15 C 0.73867(19) 0.7669(3) 0.24022(8) 0.0570(7) Uani 1 1 d . .
H15A H 0.753673 0.782171 0.212974 0.085 Uiso 1 1 calc R U
H15B H 0.779927 0.796196 0.260710 0.085 Uiso 1 1 calc R U
H15C H 0.689861 0.809740 0.243332 0.085 Uiso 1 1 calc R U
C16 C 0.71021(16) 0.6039(3) 0.28944(7) 0.0491(6) Uani 1 1 d . .
H16A H 0.665481 0.652469 0.295761 0.074 Uiso 1 1 calc R U
H16B H 0.756097 0.624661 0.308442 0.074 Uiso 1 1 calc R U
H16C H 0.698278 0.517234 0.292002 0.074 Uiso 1 1 calc R U
C17 C 0.64887(14) 0.4599(3) 0.10380(7) 0.0438(6) Uani 1 1 d . .
H17 H 0.705068 0.479571 0.102140 0.053 Uiso 1 1 calc R U
C18 C 0.60017(19) 0.5238(3) 0.06823(8) 0.0609(8) Uani 1 1 d . .
H18A H 0.544908 0.503561 0.068635 0.091 Uiso 1 1 calc R U
H18B H 0.617404 0.496683 0.042486 0.091 Uiso 1 1 calc R U
H18C H 0.607133 0.612077 0.070886 0.091 Uiso 1 1 calc R U
C19 C 0.6393(2) 0.3224(3) 0.10041(9) 0.0625(8) Uani 1 1 d . .
H19A H 0.672700 0.283075 0.122544 0.094 Uiso 1 1 calc R U
H19B H 0.654274 0.294995 0.074203 0.094 Uiso 1 1 calc R U
H19C H 0.584641 0.300818 0.102286 0.094 Uiso 1 1 calc R U
C20 C 0.93164(11) 0.6632(2) 0.11564(6) 0.0294(4) Uani 1 1 d . .
C21 C 0.99086(13) 0.7343(2) 0.13615(7) 0.0377(5) Uani 1 1 d . .
C22 C 1.04803(14) 0.7805(3) 0.11373(9) 0.0496(6) Uani 1 1 d . .
H22 H 1.088897 0.829113 0.126914 0.060 Uiso 1 1 calc R U
C23 C 1.04615(15) 0.7566(3) 0.07267(9) 0.0538(7) Uani 1 1 d . .
H23 H 1.085273 0.789336 0.057771 0.065 Uiso 1 1 calc R U
C24 C 0.98732(15) 0.6851(3) 0.05319(8) 0.0519(7) Uani 1 1 d . .
H24 H 0.986352 0.669672 0.024887 0.062 Uiso 1 1 calc R U
C25 C 0.92963(13) 0.6353(3) 0.07426(7) 0.0415(6) Uani 1 1 d . .
C26 C 0.99491(15) 0.7586(3) 0.18154(8) 0.0513(7) Uani 1 1 d . .
H26 H 0.947871 0.721153 0.191639 0.062 Uiso 1 1 calc R U
C27 C 0.9938(4) 0.8941(4) 0.19045(13) 0.1129(17) Uani 1 1 d . .
H27A H 1.036337 0.934085 0.178250 0.169 Uiso 1 1 calc R U
H27B H 1.000652 0.907111 0.219938 0.169 Uiso 1 1 calc R U
H27C H 0.943717 0.928582 0.178894 0.169 Uiso 1 1 calc R U
C28 C 1.0664(2) 0.7011(5) 0.20417(10) 0.0843(12) Uani 1 1 d . .
H28A H 1.064390 0.612761 0.200144 0.127 Uiso 1 1 calc R U
H28B H 1.068103 0.719364 0.233247 0.127 Uiso 1 1 calc R U
H28C H 1.113278 0.733703 0.193843 0.127 Uiso 1 1 calc R U
C29 C 0.86830(17) 0.5469(4) 0.05351(7) 0.0655(10) Uani 1 1 d . .
H29 H 0.842432 0.505467 0.075323 0.079 Uiso 1 1 calc R U
C30 C 0.8073(3) 0.6063(4) 0.02590(15) 0.1128(19) Uani 1 1 d . .
H30A H 0.779314 0.665065 0.041141 0.169 Uiso 1 1 calc R U
H30B H 0.770625 0.544837 0.013728 0.169 Uiso 1 1 calc R U
H30C H 0.831232 0.648567 0.004367 0.169 Uiso 1 1 calc R U
C31 C 0.9034(3) 0.4485(4) 0.0285(2) 0.136(2) Uani 1 1 d . .
H31A H 0.863581 0.387211 0.020012 0.203 Uiso 1 1 calc R U
H31B H 0.947396 0.409852 0.044971 0.203 Uiso 1 1 calc R U
H31C H 0.921779 0.485464 0.004311 0.203 Uiso 1 1 calc R U
P101 P 1.23078(4) 0.98724(6) 0.11965(2) 0.0470(2) Uani 1 1 d . .
N101 N 1.31528(13) 0.85928(18) 0.06393(6) 0.0426(5) Uani 1 1 d . .
C101 C 1.28669(13) 0.9162(2) 0.08912(7) 0.0363(5) Uani 1 1 d . .
C102 C 1.35970(18) 0.7430(2) 0.06542(9) 0.0513(7) Uani 1 1 d . .
C103 C 1.2982(3) 0.6471(4) 0.0574(2) 0.160(3) Uani 1 1 d . .
H10A H 1.261221 0.671135 0.034101 0.239 Uiso 1 1 calc R U
H10B H 1.270391 0.637574 0.081469 0.239 Uiso 1 1 calc R U
H10C H 1.322784 0.569714 0.051462 0.239 Uiso 1 1 calc R U
C104 C 1.4101(3) 0.7479(4) 0.03094(12) 0.0981(15) Uani 1 1 d . .
H10D H 1.377430 0.766254 0.005468 0.147 Uiso 1 1 calc R U
H10E H 1.435810 0.669178 0.028560 0.147 Uiso 1 1 calc R U
H10F H 1.449698 0.811562 0.036443 0.147 Uiso 1 1 calc R U
C105 C 1.4088(3) 0.7338(4) 0.10476(12) 0.1026(16) Uani 1 1 d . .
H10G H 1.444971 0.802872 0.107843 0.154 Uiso 1 1 calc R U
H10H H 1.438638 0.657725 0.105694 0.154 Uiso 1 1 calc R U
H10I H 1.375603 0.734648 0.126905 0.154 Uiso 1 1 calc R U
B101 B 1.29532(13) 1.1198(2) 0.14066(7) 0.0259(5) Uani 1 1 d . .
N102 N 1.26300(9) 1.20917(16) 0.16541(5) 0.0271(4) Uani 1 1 d . .
N103 N 1.37329(9) 1.16023(15) 0.13754(5) 0.0242(3) Uani 1 1 d . .
C106 C 1.31954(12) 1.2984(2) 0.17565(6) 0.0301(4) Uani 1 1 d . .
H106 H 1.312883 1.368663 0.191594 0.036 Uiso 1 1 calc R U
C107 C 1.38456(12) 1.2688(2) 0.15938(6) 0.0297(4) Uani 1 1 d . .
H107 H 1.431497 1.314841 0.162257 0.036 Uiso 1 1 calc R U
C108 C 1.18445(12) 1.21965(19) 0.17561(6) 0.0297(5) Uani 1 1 d . .
C109 C 1.12687(13) 1.2639(2) 0.14609(7) 0.0378(5) Uani 1 1 d . .
C110 C 1.04993(14) 1.2712(2) 0.15607(8) 0.0454(6) Uani 1 1 d . .
H110 H 1.009659 1.299982 0.136425 0.054 Uiso 1 1 calc R U
C111 C 1.03243(14) 1.2375(2) 0.19359(9) 0.0475(6) Uani 1 1 d . .
H111 H 0.980046 1.242782 0.199779 0.057 Uiso 1 1 calc R U
C112 C 1.08992(14) 1.1956(2) 0.22277(8) 0.0434(6) Uani 1 1 d . .
H112 H 1.076576 1.173934 0.248905 0.052 Uiso 1 1 calc R U
C113 C 1.16759(13) 1.1846(2) 0.21450(7) 0.0343(5) Uani 1 1 d . .
C114 C 1.14452(15) 1.3069(3) 0.10471(8) 0.0491(6) Uani 1 1 d . .
H114 H 1.200224 1.286690 0.101937 0.059 Uiso 1 1 calc R U
C115 C 1.0931(2) 1.2419(4) 0.07023(10) 0.0769(10) Uani 1 1 d . .
H11A H 1.096187 1.153807 0.074567 0.115 Uiso 1 1 calc R U
H11B H 1.111558 1.261923 0.044076 0.115 Uiso 1 1 calc R U
H11C H 1.038857 1.268717 0.070084 0.115 Uiso 1 1 calc R U
C116 C 1.1353(2) 1.4450(3) 0.10141(10) 0.0667(8) Uani 1 1 d . .
H11D H 1.081212 1.467283 0.104367 0.100 Uiso 1 1 calc R U
H11E H 1.148484 1.472108 0.074809 0.100 Uiso 1 1 calc R U
H11F H 1.170383 1.484098 0.122954 0.100 Uiso 1 1 calc R U
C117 C 1.23064(14) 1.1348(2) 0.24576(7) 0.0417(6) Uani 1 1 d . .
H117 H 1.280247 1.178199 0.241871 0.050 Uiso 1 1 calc R U
C118 C 1.2441(2) 0.9996(3) 0.23864(9) 0.0608(8) Uani 1 1 d . .
H11G H 1.195662 0.954714 0.240965 0.091 Uiso 1 1 calc R U
H11H H 1.285284 0.969537 0.259018 0.091 Uiso 1 1 calc R U
H11I H 1.259847 0.987872 0.211375 0.091 Uiso 1 1 calc R U
C119 C 1.21460(17) 1.1565(3) 0.28971(8) 0.0535(7) Uani 1 1 d . .
H11J H 1.203852 1.242989 0.293604 0.080 Uiso 1 1 calc R U
H11K H 1.260350 1.132153 0.308255 0.080 Uiso 1 1 calc R U
H11L H 1.169314 1.108223 0.295437 0.080 Uiso 1 1 calc R U
C120 C 1.43709(10) 1.10591(18) 0.11978(6) 0.0238(4) Uani 1 1 d . .
C121 C 1.44002(11) 1.11449(19) 0.07771(6) 0.0257(4) Uani 1 1 d . .
C122 C 1.50441(12) 1.0654(2) 0.06178(6) 0.0329(5) Uani 1 1 d . .
H122 H 1.507658 1.070303 0.033351 0.040 Uiso 1 1 calc R U
C123 C 1.56404(13) 1.0093(2) 0.08679(7) 0.0371(5) Uani 1 1 d . .
H123 H 1.607725 0.976319 0.075465 0.045 Uiso 1 1 calc R U
C124 C 1.55976(13) 1.0015(2) 0.12802(7) 0.0373(5) Uani 1 1 d . .
H124 H 1.600739 0.962664 0.144870 0.045 Uiso 1 1 calc R U
C125 C 1.49676(12) 1.0492(2) 0.14547(6) 0.0307(5) Uani 1 1 d . .
C126 C 1.37606(12) 1.1797(2) 0.05031(6) 0.0323(5) Uani 1 1 d . .
H126 H 1.325472 1.165944 0.061704 0.039 Uiso 1 1 calc R U
C127 C 1.36702(15) 1.1334(3) 0.00657(7) 0.0447(6) Uani 1 1 d . .
H12A H 1.320596 1.170179 -0.008440 0.067 Uiso 1 1 calc R U
H12B H 1.361342 1.044721 0.006500 0.067 Uiso 1 1 calc R U
H12C H 1.413323 1.155668 -0.006451 0.067 Uiso 1 1 calc R U
C128 C 1.39147(19) 1.3162(2) 0.05031(9) 0.0562(7) Uani 1 1 d . .
H12D H 1.396394 1.346686 0.078316 0.084 Uiso 1 1 calc R U
H12E H 1.347966 1.357467 0.034248 0.084 Uiso 1 1 calc R U
H12F H 1.439949 1.332195 0.038367 0.084 Uiso 1 1 calc R U
C129 C 1.49344(14) 1.0379(3) 0.19112(6) 0.0407(6) Uani 1 1 d . .
H129 H 1.445717 1.081648 0.197890 0.049 Uiso 1 1 calc R U
C130 C 1.4866(3) 0.9066(4) 0.20360(11) 0.1039(16) Uani 1 1 d . .
H13A H 1.437998 0.872208 0.190108 0.156 Uiso 1 1 calc R U
H13B H 1.486368 0.901830 0.233160 0.156 Uiso 1 1 calc R U
H13C H 1.531133 0.860509 0.195627 0.156 Uiso 1 1 calc R U
C131 C 1.56394(18) 1.0980(5) 0.21463(9) 0.0853(13) Uani 1 1 d . .
H13D H 1.611693 1.058356 0.207828 0.128 Uiso 1 1 calc R U
H13E H 1.560524 1.090147 0.243876 0.128 Uiso 1 1 calc R U
H13F H 1.565103 1.184362 0.207349 0.128 Uiso 1 1 calc R U

loop_
_atom_site_aniso_label
_atom_site_aniso_U_11
_atom_site_aniso_U_22
_atom_site_aniso_U_33
_atom_site_aniso_U_23
_atom_site_aniso_U_13
_atom_site_aniso_U_12
P1 0.0341(3) 0.0364(3) 0.0605(4) 0.0127(3) 0.0162(3) 0.0093(2)
N1 0.0597(14) 0.0478(13) 0.0537(13) 0.0120(11) 0.0044(11) -0.0009(11)
C1 0.0422(13) 0.0403(14) 0.0508(14) 0.0114(11) 0.0049(11) 0.0090(11)
C2 0.0560(16) 0.0452(15) 0.0623(17) 0.0163(13) 0.0056(13) -0.0108(13)
C3 0.089(3) 0.052(2) 0.289(8) 0.063(4) -0.005(4) -0.006(2)
C4 0.209(7) 0.164(6) 0.103(4) 0.009(4) -0.019(4) -0.134(5)
C5 0.179(6) 0.129(5) 0.156(5) 0.033(4) 0.110(5) -0.012(4)
B1 0.0235(10) 0.0254(11) 0.0277(11) 0.0002(9) 0.0058(8) 0.0021(9)
N2 0.0228(8) 0.0262(9) 0.0295(8) 0.0012(7) 0.0089(6) 0.0019(7)
N3 0.0221(8) 0.0339(10) 0.0294(8) 0.0058(7) 0.0086(6) 0.0041(7)
C6 0.0356(11) 0.0324(12) 0.0361(11) 0.0101(9) 0.0135(9) 0.0098(9)
C7 0.0315(11) 0.0401(13) 0.0376(11) 0.0125(10) 0.0126(9) 0.0143(9)
C8 0.0246(10) 0.0235(10) 0.0335(10) 0.0022(8) 0.0114(8) 0.0008(8)
C9 0.0296(10) 0.0278(11) 0.0352(11) -0.0013(8) 0.0128(8) 0.0014(8)
C10 0.0349(12) 0.0431(13) 0.0431(12) -0.0049(10) 0.0205(10) 0.0001(10)
C11 0.0287(11) 0.0499(15) 0.0554(15) -0.0033(12) 0.0187(10) -0.0051(10)
C12 0.0294(11) 0.0464(14) 0.0452(13) -0.0020(11) 0.0089(9) -0.0112(10)
C13 0.0327(11) 0.0318(11) 0.0344(11) -0.0007(9) 0.0113(9) -0.0045(9)
C14 0.0348(11) 0.0459(14) 0.0356(12) -0.0089(10) 0.0114(9) 0.0012(10)
C15 0.077(2) 0.0507(16) 0.0447(14) -0.0167(12) 0.0147(13) -0.0198(15)
C16 0.0498(14) 0.0623(17) 0.0364(12) -0.0045(12) 0.0103(11) 0.0074(13)
C17 0.0377(12) 0.0580(16) 0.0371(12) -0.0115(11) 0.0111(10) -0.0135(11)
C18 0.0690(19) 0.076(2) 0.0372(14) 0.0011(13) 0.0039(13) -0.0177(16)
C19 0.076(2) 0.0566(18) 0.0563(17) -0.0215(14) 0.0152(15) -0.0003(15)
C20 0.0196(9) 0.0361(12) 0.0338(10) 0.0074(9) 0.0081(8) 0.0042(8)
C21 0.0272(11) 0.0434(13) 0.0438(13) -0.0007(10) 0.0096(9) -0.0003(9)
C22 0.0313(12) 0.0569(17) 0.0626(16) 0.0002(13) 0.0139(11) -0.0112(11)
C23 0.0391(13) 0.0657(18) 0.0612(17) 0.0168(14) 0.0248(12) -0.0063(13)
C24 0.0471(14) 0.077(2) 0.0338(12) 0.0120(12) 0.0158(10) -0.0009(14)
C25 0.0337(12) 0.0596(16) 0.0315(11) 0.0102(11) 0.0047(9) -0.0038(11)
C26 0.0409(14) 0.0675(19) 0.0459(14) -0.0146(13) 0.0072(11) -0.0109(13)
C27 0.177(5) 0.085(3) 0.077(3) -0.036(2) 0.020(3) 0.011(3)
C28 0.061(2) 0.138(4) 0.0523(18) 0.004(2) -0.0038(15) 0.004(2)
C29 0.0509(16) 0.119(3) 0.0264(12) 0.0017(15) 0.0040(11) -0.0299(18)
C30 0.106(3) 0.076(3) 0.137(4) -0.040(3) -0.071(3) 0.025(2)
C31 0.109(4) 0.060(3) 0.217(6) -0.029(3) -0.073(4) 0.018(2)
P101 0.0331(3) 0.0380(4) 0.0735(5) -0.0221(3) 0.0216(3) -0.0124(3)
N101 0.0545(12) 0.0311(10) 0.0436(11) -0.0098(9) 0.0114(9) -0.0019(9)
C101 0.0379(12) 0.0273(11) 0.0435(12) -0.0035(10) 0.0042(10) -0.0079(9)
C102 0.0651(17) 0.0319(13) 0.0588(16) -0.0127(12) 0.0150(13) 0.0056(12)
C103 0.105(4) 0.034(2) 0.337(10) -0.046(4) 0.015(5) -0.007(2)
C104 0.116(3) 0.110(3) 0.074(2) -0.014(2) 0.034(2) 0.050(3)
C105 0.148(4) 0.090(3) 0.067(2) -0.003(2) 0.002(2) 0.068(3)
B101 0.0234(10) 0.0242(11) 0.0313(11) -0.0022(9) 0.0095(8) -0.0015(9)
N102 0.0232(8) 0.0264(9) 0.0337(9) -0.0033(7) 0.0118(7) -0.0010(7)
N103 0.0218(8) 0.0255(9) 0.0266(8) -0.0040(7) 0.0079(6) -0.0008(6)
C106 0.0325(11) 0.0283(11) 0.0315(10) -0.0072(8) 0.0125(8) -0.0055(8)
C107 0.0289(10) 0.0307(11) 0.0307(10) -0.0075(8) 0.0092(8) -0.0076(8)
C108 0.0255(10) 0.0272(11) 0.0393(11) -0.0071(8) 0.0164(8) -0.0013(8)
C109 0.0303(11) 0.0395(13) 0.0453(13) -0.0084(10) 0.0115(9) 0.0040(9)
C110 0.0296(12) 0.0521(15) 0.0562(15) -0.0102(12) 0.0125(10) 0.0072(10)
C111 0.0278(12) 0.0479(15) 0.0709(17) -0.0091(13) 0.0229(11) 0.0016(10)
C112 0.0423(13) 0.0385(13) 0.0550(14) -0.0035(11) 0.0307(11) -0.0050(11)
C113 0.0343(11) 0.0268(11) 0.0451(12) -0.0027(9) 0.0191(9) -0.0032(9)
C114 0.0383(13) 0.0694(18) 0.0406(13) 0.0022(12) 0.0090(10) 0.0117(12)
C115 0.079(2) 0.098(3) 0.0507(17) -0.0132(18) -0.0034(16) 0.015(2)
C116 0.069(2) 0.074(2) 0.0575(18) 0.0135(16) 0.0087(15) 0.0005(17)
C117 0.0431(13) 0.0427(14) 0.0427(13) 0.0079(10) 0.0201(10) -0.0008(11)
C118 0.086(2) 0.0478(16) 0.0527(16) 0.0164(13) 0.0263(15) 0.0217(15)
C119 0.0607(17) 0.0583(17) 0.0446(14) 0.0036(13) 0.0195(12) -0.0080(13)
C120 0.0187(9) 0.0268(10) 0.0271(9) -0.0024(8) 0.0073(7) -0.0010(7)
C121 0.0241(9) 0.0290(10) 0.0245(9) -0.0024(8) 0.0052(7) -0.0004(8)
C122 0.0327(11) 0.0413(12) 0.0265(10) -0.0051(9) 0.0108(8) 0.0014(9)
C123 0.0273(10) 0.0457(14) 0.0402(12) -0.0058(10) 0.0118(9) 0.0104(10)
C124 0.0275(11) 0.0478(14) 0.0361(11) 0.0019(10) 0.0018(9) 0.0117(10)
C125 0.0278(10) 0.0377(12) 0.0274(10) 0.0008(9) 0.0056(8) 0.0014(9)
C126 0.0286(10) 0.0386(12) 0.0291(10) -0.0002(9) 0.0010(8) 0.0035(9)
C127 0.0481(14) 0.0511(15) 0.0322(12) -0.0023(11) -0.0068(10) 0.0039(11)
C128 0.077(2) 0.0356(14) 0.0502(15) 0.0002(11) -0.0171(13) 0.0106(13)
C129 0.0369(12) 0.0597(16) 0.0259(11) 0.0058(10) 0.0047(9) 0.0073(11)
C130 0.191(5) 0.076(3) 0.0489(19) 0.0244(18) 0.031(2) -0.009(3)
C131 0.0519(18) 0.167(4) 0.0357(14) -0.022(2) 0.0002(12) -0.011(2)

loop_
_atom_type_symbol
_atom_type_description
_atom_type_scat_dispersion_real
_atom_type_scat_dispersion_imag
_atom_type_scat_source
C C 0.0181 0.0091 'International Tables Vol C Tables 4.2.6.8 and 6.1.1.4'
H H 0.0000 0.0000 'International Tables Vol C Tables 4.2.6.8 and 6.1.1.4'
B B 0.0090 0.0039 'International Tables Vol C Tables 4.2.6.8 and 6.1.1.4'
N N 0.0311 0.0180 'International Tables Vol C Tables 4.2.6.8 and 6.1.1.4'
P P 0.2955 0.4335 'International Tables Vol C Tables 4.2.6.8 and 6.1.1.4'

loop_
_geom_angle_atom_site_label_1
_geom_angle_atom_site_label_2
_geom_angle_atom_site_label_3
_geom_angle
C1 P1 B1 103.32(11)
C1 N1 C2 136.4(3)
N1 C1 P1 166.0(2)
C4 C2 N1 109.0(3)
C4 C2 C5 111.9(5)
N1 C2 C5 108.0(3)
C4 C2 C3 113.5(5)
N1 C2 C3 105.6(3)
C5 C2 C3 108.4(4)
C2 C3 H3A 109.5
C2 C3 H3B 109.5
H3A C3 H3B 109.5
C2 C3 H3C 109.5
H3A C3 H3C 109.5
H3B C3 H3C 109.5
C2 C4 H4A 109.5
C2 C4 H4B 109.5
H4A C4 H4B 109.5
C2 C4 H4C 109.5
H4A C4 H4C 109.5
H4B C4 H4C 109.5
C2 C5 H5A 109.5
C2 C5 H5B 109.5
H5A C5 H5B 109.5
C2 C5 H5C 109.5
H5A C5 H5C 109.5
H5B C5 H5C 109.5
N3 B1 N2 104.82(17)
N3 B1 P1 136.00(16)
N2 B1 P1 119.17(15)
C6 N2 B1 108.39(16)
C6 N2 C8 122.53(17)
B1 N2 C8 128.38(17)
C7 N3 B1 108.06(17)
C7 N3 C20 120.93(17)
B1 N3 C20 130.88(18)
C7 C6 N2 108.98(19)
C7 C6 H6 125.5
N2 C6 H6 125.5
C6 C7 N3 109.74(18)
C6 C7 H7 125.1
N3 C7 H7 125.1
C13 C8 C9 121.92(18)
C13 C8 N2 118.89(18)
C9 C8 N2 119.19(18)
C10 C9 C8 117.6(2)
C10 C9 C14 121.48(19)
C8 C9 C14 120.92(18)
C11 C10 C9 121.1(2)
C11 C10 H10 119.4
C9 C10 H10 119.4
C12 C11 C10 120.3(2)
C12 C11 H11 119.8
C10 C11 H11 119.8
C11 C12 C13 121.1(2)
C11 C12 H12 119.4
C13 C12 H12 119.4
C12 C13 C8 117.9(2)
C12 C13 C17 119.7(2)
C8 C13 C17 122.42(19)
C9 C14 C15 110.8(2)
C9 C14 C16 113.5(2)
C15 C14 C16 110.3(2)
C9 C14 H14 107.3
C15 C14 H14 107.3
C16 C14 H14 107.3
C14 C15 H15A 109.5
C14 C15 H15B 109.5
H15A C15 H15B 109.5
C14 C15 H15C 109.5
H15A C15 H15C 109.5
H15B C15 H15C 109.5
C14 C16 H16A 109.5
C14 C16 H16B 109.5
H16A C16 H16B 109.5
C14 C16 H16C 109.5
H16A C16 H16C 109.5
H16B C16 H16C 109.5
C13 C17 C19 110.1(2)
C13 C17 C18 112.2(2)
C19 C17 C18 110.6(2)
C13 C17 H17 107.9
C19 C17 H17 107.9
C18 C17 H17 107.9
C17 C18 H18A 109.5
C17 C18 H18B 109.5
H18A C18 H18B 109.5
C17 C18 H18C 109.5
H18A C18 H18C 109.5
H18B C18 H18C 109.5
C17 C19 H19A 109.5
C17 C19 H19B 109.5
H19A C19 H19B 109.5
C17 C19 H19C 109.5
H19A C19 H19C 109.5
H19B C19 H19C 109.5
C21 C20 C25 122.18(19)
C21 C20 N3 119.06(19)
C25 C20 N3 118.72(19)
C22 C21 C20 117.8(2)
C22 C21 C26 120.4(2)
C20 C21 C26 121.8(2)
C23 C22 C21 121.0(2)
C23 C22 H22 119.5
C21 C22 H22 119.5
C22 C23 C24 120.0(2)
C22 C23 H23 120.0
C24 C23 H23 120.0
C23 C24 C25 121.2(2)
C23 C24 H24 119.4
C25 C24 H24 119.4
C24 C25 C20 117.7(2)
C24 C25 C29 121.3(2)
C20 C25 C29 120.9(2)
C28 C26 C21 111.2(2)
C28 C26 C27 110.0(3)
C21 C26 C27 111.3(3)
C28 C26 H26 108.1
C21 C26 H26 108.1
C27 C26 H26 108.1
C26 C27 H27A 109.5
C26 C27 H27B 109.5
H27A C27 H27B 109.5
C26 C27 H27C 109.5
H27A C27 H27C 109.5
H27B C27 H27C 109.5
C26 C28 H28A 109.5
C26 C28 H28B 109.5
H28A C28 H28B 109.5
C26 C28 H28C 109.5
H28A C28 H28C 109.5
H28B C28 H28C 109.5
C30 C29 C31 106.1(3)
C30 C29 C25 113.9(3)
C31 C29 C25 113.2(3)
C30 C29 H29 107.8
C31 C29 H29 107.8
C25 C29 H29 107.8
C29 C30 H30A 109.5
C29 C30 H30B 109.5
H30A C30 H30B 109.5
C29 C30 H30C 109.5
H30A C30 H30C 109.5
H30B C30 H30C 109.5
C29 C31 H31A 109.5
C29 C31 H31B 109.5
H31A C31 H31B 109.5
C29 C31 H31C 109.5
H31A C31 H31C 109.5
H31B C31 H31C 109.5
C101 P101 B101 102.97(10)
C101 N101 C102 132.8(2)
N101 C101 P101 169.2(2)
C105 C102 N101 109.3(2)
C105 C102 C103 115.6(4)
N101 C102 C103 104.3(3)
C105 C102 C104 110.3(3)
N101 C102 C104 106.4(3)
C103 C102 C104 110.3(4)
C102 C103 H10A 109.5
C102 C103 H10B 109.5
H10A C103 H10B 109.5
C102 C103 H10C 109.5
H10A C103 H10C 109.5
H10B C103 H10C 109.5
C102 C104 H10D 109.5
C102 C104 H10E 109.5
H10D C104 H10E 109.5
C102 C104 H10F 109.5
H10D C104 H10F 109.5
H10E C104 H10F 109.5
C102 C105 H10G 109.5
C102 C105 H10H 109.5
H10G C105 H10H 109.5
C102 C105 H10I 109.5
H10G C105 H10I 109.5
H10H C105 H10I 109.5
N103 B101 N102 104.92(17)
N103 B101 P101 136.23(16)
N102 B101 P101 118.82(15)
C106 N102 B101 108.33(16)
C106 N102 C108 122.49(17)
B101 N102 C108 128.86(17)
C107 N103 B101 107.75(16)
C107 N103 C120 119.95(16)
B101 N103 C120 132.09(17)
C107 C106 N102 109.00(18)
C107 C106 H106 125.5
N102 C106 H106 125.5
C106 C107 N103 110.00(18)
C106 C107 H107 125.0
N103 C107 H107 125.0
C109 C108 C113 122.07(19)
C109 C108 N102 118.49(19)
C113 C108 N102 119.43(19)
C108 C109 C110 118.0(2)
C108 C109 C114 122.8(2)
C110 C109 C114 119.2(2)
C111 C110 C109 120.8(2)
C111 C110 H110 119.6
C109 C110 H110 119.6
C110 C111 C112 120.8(2)
C110 C111 H111 119.6
C112 C111 H111 119.6
C111 C112 C113 121.2(2)
C111 C112 H112 119.4
C113 C112 H112 119.4
C112 C113 C108 117.1(2)
C112 C113 C117 121.7(2)
C108 C113 C117 121.16(19)
C109 C114 C116 110.2(2)
C109 C114 C115 111.6(3)
C116 C114 C115 111.2(3)
C109 C114 H114 107.9
C116 C114 H114 107.9
C115 C114 H114 107.9
C114 C115 H11A 109.5
C114 C115 H11B 109.5
H11A C115 H11B 109.5
C114 C115 H11C 109.5
H11A C115 H11C 109.5
H11B C115 H11C 109.5
C114 C116 H11D 109.5
C114 C116 H11E 109.5
H11D C116 H11E 109.5
C114 C116 H11F 109.5
H11D C116 H11F 109.5
H11E C116 H11F 109.5
C113 C117 C118 110.8(2)
C113 C117 C119 113.6(2)
C118 C117 C119 110.2(2)
C113 C117 H117 107.3
C118 C117 H117 107.3
C119 C117 H117 107.3
C117 C118 H11G 109.5
C117 C118 H11H 109.5
H11G C118 H11H 109.5
C117 C118 H11I 109.5
H11G C118 H11I 109.5
H11H C118 H11I 109.5
C117 C119 H11J 109.5
C117 C119 H11K 109.5
H11J C119 H11K 109.5
C117 C119 H11L 109.5
H11J C119 H11L 109.5
H11K C119 H11L 109.5
C121 C120 C125 121.64(17)
C121 C120 N103 119.62(17)
C125 C120 N103 118.69(17)
C122 C121 C120 118.06(18)
C122 C121 C126 120.76(18)
C120 C121 C126 121.14(17)
C123 C122 C121 121.01(19)
C123 C122 H122 119.5
C121 C122 H122 119.5
C124 C123 C122 119.92(19)
C124 C123 H123 120.0
C122 C123 H123 120.0
C123 C124 C125 121.4(2)
C123 C124 H124 119.3
C125 C124 H124 119.3
C124 C125 C120 118.01(19)
C124 C125 C129 120.04(19)
C120 C125 C129 121.95(18)
C128 C126 C121 110.39(18)
C128 C126 C127 109.1(2)
C121 C126 C127 113.39(18)
C128 C126 H126 107.9
C121 C126 H126 107.9
C127 C126 H126 107.9
C126 C127 H12A 109.5
C126 C127 H12B 109.5
H12A C127 H12B 109.5
C126 C127 H12C 109.5
H12A C127 H12C 109.5
H12B C127 H12C 109.5
C126 C128 H12D 109.5
C126 C128 H12E 109.5
H12D C128 H12E 109.5
C126 C128 H12F 109.5
H12D C128 H12F 109.5
H12E C128 H12F 109.5
C130 C129 C131 111.0(3)
C130 C129 C125 111.2(2)
C131 C129 C125 110.8(2)
C130 C129 H129 107.9
C131 C129 H129 107.9
C125 C129 H129 107.9
C129 C130 H13A 109.5
C129 C130 H13B 109.5
H13A C130 H13B 109.5
C129 C130 H13C 109.5
H13A C130 H13C 109.5
H13B C130 H13C 109.5
C129 C131 H13D 109.5
C129 C131 H13E 109.5
H13D C131 H13E 109.5
C129 C131 H13F 109.5
H13D C131 H13F 109.5
H13E C131 H13F 109.5

loop_
_geom_bond_atom_site_label_1
_geom_bond_atom_site_label_2
_geom_bond_distance
P1 C1 1.661(3)
P1 B1 1.916(2)
N1 C1 1.201(3)
N1 C2 1.477(3)
C2 C4 1.465(5)
C2 C5 1.478(6)
C2 C3 1.486(5)
C3 H3A 0.9800
C3 H3B 0.9800
C3 H3C 0.9800
C4 H4A 0.9800
C4 H4B 0.9800
C4 H4C 0.9800
C5 H5A 0.9800
C5 H5B 0.9800
C5 H5C 0.9800
B1 N3 1.426(3)
B1 N2 1.432(3)
N2 C6 1.394(3)
N2 C8 1.435(2)
N3 C7 1.396(3)
N3 C20 1.432(3)
C6 C7 1.339(3)
C6 H6 0.9500
C7 H7 0.9500
C8 C13 1.399(3)
C8 C9 1.406(3)
C9 C10 1.396(3)
C9 C14 1.519(3)
C10 C11 1.381(4)
C10 H10 0.9500
C11 C12 1.372(3)
C11 H11 0.9500
C12 C13 1.397(3)
C12 H12 0.9500
C13 C17 1.517(3)
C14 C15 1.523(4)
C14 C16 1.532(3)
C14 H14 1.0000
C15 H15A 0.9800
C15 H15B 0.9800
C15 H15C 0.9800
C16 H16A 0.9800
C16 H16B 0.9800
C16 H16C 0.9800
C17 C19 1.523(4)
C17 C18 1.536(4)
C17 H17 1.0000
C18 H18A 0.9800
C18 H18B 0.9800
C18 H18C 0.9800
C19 H19A 0.9800
C19 H19B 0.9800
C19 H19C 0.9800
C20 C21 1.399(3)
C20 C25 1.400(3)
C21 C22 1.395(3)
C21 C26 1.519(3)
C22 C23 1.381(4)
C22 H22 0.9500
C23 C24 1.383(4)
C23 H23 0.9500
C24 C25 1.390(3)
C24 H24 0.9500
C25 C29 1.539(4)
C26 C28 1.507(4)
C26 C27 1.519(5)
C26 H26 1.0000
C27 H27A 0.9800
C27 H27B 0.9800
C27 H27C 0.9800
C28 H28A 0.9800
C28 H28B 0.9800
C28 H28C 0.9800
C29 C30 1.466(5)
C29 C31 1.529(6)
C29 H29 1.0000
C30 H30A 0.9800
C30 H30B 0.9800
C30 H30C 0.9800
C31 H31A 0.9800
C31 H31B 0.9800
C31 H31C 0.9800
P101 C101 1.667(2)
P101 B101 1.915(2)
N101 C101 1.192(3)
N101 C102 1.488(3)
C102 C105 1.474(5)
C102 C103 1.498(5)
C102 C104 1.511(5)
C103 H10A 0.9800
C103 H10B 0.9800
C103 H10C 0.9800
C104 H10D 0.9800
C104 H10E 0.9800
C104 H10F 0.9800
C105 H10G 0.9800
C105 H10H 0.9800
C105 H10I 0.9800
B101 N103 1.431(3)
B101 N102 1.432(3)
N102 C106 1.397(3)
N102 C108 1.437(2)
N103 C107 1.397(3)
N103 C120 1.435(2)
C106 C107 1.337(3)
C106 H106 0.9500
C107 H107 0.9500
C108 C109 1.398(3)
C108 C113 1.405(3)
C109 C110 1.405(3)
C109 C114 1.512(3)
C110 C111 1.362(4)
C110 H110 0.9500
C111 C112 1.382(4)
C111 H111 0.9500
C112 C113 1.402(3)
C112 H112 0.9500
C113 C117 1.515(3)
C114 C116 1.529(5)
C114 C115 1.539(4)
C114 H114 1.0000
C115 H11A 0.9800
C115 H11B 0.9800
C115 H11C 0.9800
C116 H11D 0.9800
C116 H11E 0.9800
C116 H11F 0.9800
C117 C118 1.526(4)
C117 C119 1.529(3)
C117 H117 1.0000
C118 H11G 0.9800
C118 H11H 0.9800
C118 H11I 0.9800
C119 H11J 0.9800
C119 H11K 0.9800
C119 H11L 0.9800
C120 C121 1.402(3)
C120 C125 1.404(3)
C121 C122 1.391(3)
C121 C126 1.525(3)
C122 C123 1.389(3)
C122 H122 0.9500
C123 C124 1.377(3)
C123 H123 0.9500
C124 C125 1.389(3)
C124 H124 0.9500
C125 C129 1.523(3)
C126 C128 1.524(4)
C126 C127 1.525(3)
C126 H126 1.0000
C127 H12A 0.9800
C127 H12B 0.9800
C127 H12C 0.9800
C128 H12D 0.9800
C128 H12E 0.9800
C128 H12F 0.9800
C129 C130 1.509(5)
C129 C131 1.518(4)
C129 H129 1.0000
C130 H13A 0.9800
C130 H13B 0.9800
C130 H13C 0.9800
C131 H13D 0.9800
C131 H13E 0.9800
C131 H13F 0.9800
